data_2107099
loop_
_publ_author_name
'Nguyen, H.D.'

_publ_section_title
;
 Structure cristalline du fluoroseleniure d'yttrium orthorhombique Y Se
 F1O
;
_journal_name_full 'Acta Crystallographica B (24,1968-38,1982)'
_journal_page_first 2095
_journal_page_last 2097
_journal_volume 29
_journal_year 1973
_chemical_formula_sum 'F Se Y'
_chemical_name_systematic 'Y F Se'
_space_group_IT_number 62
_symmetry_space_group_name_Hall '-P 2c 2n'
_symmetry_space_group_name_H-M 'P n a m'
_cell_angle_alpha 90
_cell_angle_beta 90
_cell_angle_gamma 90
_cell_formula_units_Z 4
_cell_length_a 9.912
_cell_length_b 6.314
_cell_length_c 4.08
_cell_volume 255.344
_citation_journal_id_ASTM ACBCAR
_cod_data_source_file Nguyen_ACBCAR_1973_1269.cif
_cod_data_source_block F1Se1Y1
_cod_original_cell_volume 255.3442
_cod_original_sg_symbol_Hall '-P 2ac 2n (-x,z,y)'
_cod_original_formula_sum 'F1 Se1 Y1'
_cod_database_code 2107099

loop_
_symmetry_equiv_pos_as_xyz
x,y,z
-x+1/2,y+1/2,-z
x+1/2,-y+1/2,-z+1/2
-x,-y,z+1/2
-x,-y,-z
x-1/2,-y-1/2,z
-x-1/2,y-1/2,z-1/2
x,y,-z-1/2

loop_
_atom_site_label
_atom_site_type_symbol
_atom_site_fract_x
_atom_site_fract_y
_atom_site_fract_z
_atom_site_occupancy
_atom_site_U_iso_or_equiv
Se1 Se-2 0.4216 0.2332 0.25 1 0.0
Y1 Y+3 0.1647 0.0328 0.25 1 0.0
F1 F-1 0.469 0.096 0.75 1 0.0
